data_4110910
loop_
_publ_author_name
'Bin Li'
'John D. Corbett'

_publ_section_title
;
 Intermetallic Compounds with 1D Infinite Tunnels. Syntheses and
 Structures of AAu4In2 (A = K, Rb)
;
_journal_name_full 'Journal of the American Chemical Society'
_journal_page_first 12392
_journal_page_last 12393
_journal_paper_doi 10.1021/ja063503z
_journal_volume 128
_journal_year 2006
_chemical_formula_sum 'Au4 In2 K0.65 Rb0.35'
_chemical_formula_weight 1072.84
_chemical_name_systematic
; 
 ? 
;
_space_group_IT_number 140
_symmetry_cell_setting tetragonal
_symmetry_space_group_name_Hall '-I 4 2c'
_symmetry_space_group_name_H-M 'I 4/m c m'
_atom_sites_solution_hydrogens geom
_atom_sites_solution_primary direct
_atom_sites_solution_secondary difmap
_audit_creation_method SHELXL-97
_cell_angle_alpha 90.00
_cell_angle_beta 90.00
_cell_angle_gamma 90.00
_cell_formula_units_Z 4
_cell_length_a 8.7852(12)
_cell_length_b 8.7852(12)
_cell_length_c 8.3259(17)
_cell_measurement_temperature 293(2)
_cell_measurement_theta_max 28
_cell_measurement_theta_min 5
_cell_volume 642.59(18)
_computing_cell_refinement 'Bruker XSCANS'
_computing_data_collection 'Bruker XSCANS'
_computing_data_reduction 'Bruker SHELXTL'
_computing_molecular_graphics 'Bruker SHELXTL'
_computing_publication_material 'Bruker SHELXTL'
_computing_structure_refinement 'SHELXL-97 (Sheldrick, 1997)'
_computing_structure_solution 'SHELXS-97 (Sheldrick, 1990)'
_diffrn_ambient_temperature 293(2)
_diffrn_measured_fraction_theta_full 1.000
_diffrn_measured_fraction_theta_max 1.000
_diffrn_measurement_device_type 'Bruker P4'
_diffrn_measurement_method '\w scans'
_diffrn_radiation_monochromator graphite
_diffrn_radiation_source 'fine-focus sealed tube'
_diffrn_radiation_type MoK\a
_diffrn_radiation_wavelength 0.71073
_diffrn_reflns_av_R_equivalents 0.0565
_diffrn_reflns_av_sigmaI/netI 0.0528
_diffrn_reflns_limit_h_max 8
_diffrn_reflns_limit_h_min -7
_diffrn_reflns_limit_k_max 11
_diffrn_reflns_limit_k_min 0
_diffrn_reflns_limit_l_max 11
_diffrn_reflns_limit_l_min 0
_diffrn_reflns_number 421
_diffrn_reflns_theta_full 25.00
_diffrn_reflns_theta_max 28.65
_diffrn_reflns_theta_min 3.28
_exptl_absorpt_coefficient_mu 100.952
_exptl_absorpt_correction_type numerical
_exptl_crystal_colour 'copper metallic luster'
_exptl_crystal_density_diffrn 11.089
_exptl_crystal_description irregular
_exptl_crystal_F_000 1757
_exptl_crystal_size_max 0.21
_exptl_crystal_size_mid 0.17
_exptl_crystal_size_min 0.15
_refine_diff_density_max 4.023
_refine_diff_density_min -2.395
_refine_diff_density_rms 0.736
_refine_ls_extinction_coef 0.00074(15)
_refine_ls_extinction_expression Fc^*^=kFc[1+0.001xFc^2^\l^3^/sin(2\q)]^-1/4^
_refine_ls_extinction_method SHELXL
_refine_ls_goodness_of_fit_ref 1.094
_refine_ls_hydrogen_treatment mixed
_refine_ls_matrix_type full
_refine_ls_number_parameters 15
_refine_ls_number_reflns 245
_refine_ls_number_restraints 0
_refine_ls_restrained_S_all 1.094
_refine_ls_R_factor_all 0.0735
_refine_ls_R_factor_gt 0.0479
_refine_ls_shift/su_max 0.000
_refine_ls_shift/su_mean 0.000
_refine_ls_structure_factor_coef Fsqd
_refine_ls_weighting_details 'calc w=1/[\s^2^(Fo^2^)+(0.0569P)^2^+0.0000P] where P=(Fo^2^+2Fc^2^)/3'
_refine_ls_weighting_scheme calc
_refine_ls_wR_factor_gt 0.1128
_refine_ls_wR_factor_ref 0.1226
_reflns_number_gt 173
_reflns_number_total 245
_reflns_threshold_expression >2sigma(I)
_cod_data_source_file ja063503zrom20060519_122533_3.cif
_cod_data_source_block K0.65Rb0.35Au4In2
_cod_database_code 4110910

loop_
_symmetry_equiv_pos_as_xyz
'x, y, z'
'-x, -y, z'
'-y, x, z'
'y, -x, z'
'-x, y, -z+1/2'
'x, -y, -z+1/2'
'y, x, -z+1/2'
'-y, -x, -z+1/2'
'x+1/2, y+1/2, z+1/2'
'-x+1/2, -y+1/2, z+1/2'
'-y+1/2, x+1/2, z+1/2'
'y+1/2, -x+1/2, z+1/2'
'-x+1/2, y+1/2, -z+1'
'x+1/2, -y+1/2, -z+1'
'y+1/2, x+1/2, -z+1'
'-y+1/2, -x+1/2, -z+1'
'-x, -y, -z'
'x, y, -z'
'y, -x, -z'
'-y, x, -z'
'x, -y, z-1/2'
'-x, y, z-1/2'
'-y, -x, z-1/2'
'y, x, z-1/2'
'-x+1/2, -y+1/2, -z+1/2'
'x+1/2, y+1/2, -z+1/2'
'y+1/2, -x+1/2, -z+1/2'
'-y+1/2, x+1/2, -z+1/2'
'x+1/2, -y+1/2, z'
'-x+1/2, y+1/2, z'
'-y+1/2, -x+1/2, z'
'y+1/2, x+1/2, z'

loop_
_atom_site_label
_atom_site_type_symbol
_atom_site_fract_x
_atom_site_fract_y
_atom_site_fract_z
_atom_site_U_iso_or_equiv
_atom_site_adp_type
_atom_site_occupancy
_atom_site_symmetry_multiplicity
_atom_site_calc_flag
_atom_site_refinement_flags
Au Au 0.15156(10) 0.65156(10) 0.33463(12) 0.0215(6) Uani 1 2 d S
In In 0.1417(3) 0.6417(3) 0.0000 0.0197(7) Uani 1 4 d S
K K 0.0000 0.0000 0.2500 0.059(7) Uani 0.65(9) 8 d SP
Rb Rb 0.0000 0.0000 0.2500 0.059(7) Uani 0.35(9) 8 d SP

loop_
_atom_site_aniso_label
_atom_site_aniso_U_11
_atom_site_aniso_U_22
_atom_site_aniso_U_33
_atom_site_aniso_U_23
_atom_site_aniso_U_13
_atom_site_aniso_U_12
Au 0.0238(6) 0.0238(6) 0.0168(7) 0.0010(4) 0.0010(4) -0.0041(5)
In 0.0214(10) 0.0214(10) 0.0163(13) 0.000 0.000 -0.0016(13)
K 0.016(4) 0.016(4) 0.145(19) 0.000 0.000 0.000
Rb 0.016(4) 0.016(4) 0.145(19) 0.000 0.000 0.000

loop_
_atom_type_symbol
_atom_type_description
_atom_type_scat_dispersion_real
_atom_type_scat_dispersion_imag
_atom_type_scat_source
K K 0.2009 0.2494 'International Tables Vol C Tables 4.2.6.8 and 6.1.1.4'
Rb Rb -0.9393 2.9676 'International Tables Vol C Tables 4.2.6.8 and 6.1.1.4'
In In -0.7276 1.3100 'International Tables Vol C Tables 4.2.6.8 and 6.1.1.4'
Au Au -2.0133 8.8022 'International Tables Vol C Tables 4.2.6.8 and 6.1.1.4'

loop_
_geom_angle_atom_site_label_1
_geom_angle_atom_site_label_2
_geom_angle_atom_site_label_3
_geom_angle
_geom_angle_site_symmetry_1
_geom_angle_site_symmetry_3
Au Au In 177.49(8) 18_556 .
Au Au Au 119.95(4) 18_556 25_565
In Au Au 62.56(8) . 25_565
Au Au In 61.80(3) 18_556 25_565
In Au In 120.70(6) . 25_565
Au Au In 58.15(5) 25_565 25_565
Au Au In 61.90(3) 18_556 27_455
In Au In 116.26(5) . 27_455
Au Au In 142.50(6) 25_565 27_455
In Au In 110.19(5) 25_565 27_455
Au Au In 61.90(3) 18_556 11
In Au In 116.26(5) . 11
Au Au In 142.50(6) 25_565 11
In Au In 110.19(5) 25_565 11
In Au In 74.10(11) 27_455 11
Au Au Au 117.89(4) 18_556 28
In Au Au 60.35(6) . 28
Au Au Au 107.94(5) 25_565 28
In Au Au 140.519(7) 25_565 28
In Au Au 101.20(5) 27_455 28
In Au Au 56.02(3) 11 28
Au Au Au 117.89(4) 18_556 27_455
In Au Au 60.35(6) . 27_455
Au Au Au 107.94(5) 25_565 27_455
In Au Au 140.519(7) 25_565 27_455
In Au Au 56.02(3) 27_455 27_455
In Au Au 101.20(5) 11 27_455
Au Au Au 77.36(3) 28 27_455
Au Au Rb 101.920(17) 18_556 25
In Au Rb 79.01(3) . 25
Au Au Rb 65.561(17) 25_565 25
In Au Rb 77.39(2) 25_565 25
In Au Rb 77.27(5) 27_455 25
In Au Rb 151.26(6) 11 25
Au Au Rb 134.14(4) 28 25
Au Au Rb 63.797(19) 27_455 25
Au Au K 101.920(17) 18_556 25
In Au K 79.01(3) . 25
Au Au K 65.561(17) 25_565 25
In Au K 77.39(2) 25_565 25
In Au K 77.27(5) 27_455 25
In Au K 151.26(6) 11 25
Au Au K 134.14(4) 28 25
Au Au K 63.797(19) 27_455 25
Rb Au K 0.0 25 25
Au Au K 101.920(17) 18_556 1_565
In Au K 79.01(3) . 1_565
Au Au K 65.561(17) 25_565 1_565
In Au K 77.39(2) 25_565 1_565
In Au K 151.26(6) 27_455 1_565
In Au K 77.27(5) 11 1_565
Au Au K 63.80(2) 28 1_565
Au Au K 134.14(4) 27_455 1_565
Rb Au K 131.12(3) 25 1_565
K Au K 131.12(3) 25 1_565
Au Au Rb 101.920(17) 18_556 1_565
In Au Rb 79.01(3) . 1_565
Au Au Rb 65.561(17) 25_565 1_565
In Au Rb 77.39(2) 25_565 1_565
In Au Rb 151.26(6) 27_455 1_565
In Au Rb 77.27(5) 11 1_565
Au Au Rb 63.80(2) 28 1_565
Au Au Rb 134.14(4) 27_455 1_565
Rb Au Rb 131.12(3) 25 1_565
K Au Rb 131.12(3) 25 1_565
K Au Rb 0.0 1_565 1_565
Au In Au 174.99(15) . 18
Au In Au 59.30(6) . 25_565
Au In Au 115.69(10) 18 25_565
Au In Au 115.69(10) . 10_564
Au In Au 59.30(6) 18 10_564
Au In Au 56.40(7) 25_565 10_564
Au In Au 119.80(7) . 11_554
Au In Au 63.62(4) 18 11_554
Au In Au 138.90(5) 25_565 11_554
Au In Au 107.97(4) 10_564 11_554
Au In Au 119.80(7) . 12_454
Au In Au 63.62(4) 18 12_454
Au In Au 138.90(5) 25_565 12_454
Au In Au 107.97(4) 10_564 12_454
Au In Au 80.22(8) 11_554 12_454
Au In Au 63.62(4) . 28
Au In Au 119.80(7) 18 28
Au In Au 107.97(4) 25_565 28
Au In Au 138.90(5) 10_564 28
Au In Au 56.21(5) 11_554 28
Au In Au 105.90(11) 12_454 28
Au In Au 63.62(4) . 27_455
Au In Au 119.80(7) 18 27_455
Au In Au 107.97(4) 25_565 27_455
Au In Au 138.90(5) 10_564 27_455
Au In Au 105.90(11) 11_554 27_455
Au In Au 56.21(5) 12_454 27_455
Au In Au 80.22(8) 28 27_455
Au In Rb 57.44(2) . 25
Au In Rb 120.57(4) 18 25
Au In Rb 56.92(3) 25_565 25
Au In Rb 87.09(6) 10_564 25
Au In Rb 162.61(10) 11_554 25
Au In Rb 86.97(2) 12_454 25
Au In Rb 117.44(3) 28 25
Au In Rb 56.879(17) 27_455 25
Au In K 57.44(2) . 25
Au In K 120.57(4) 18 25
Au In K 56.92(3) 25_565 25
Au In K 87.09(6) 10_564 25
Au In K 162.61(10) 11_554 25
Au In K 86.97(2) 12_454 25
Au In K 117.44(3) 28 25
Au In K 56.879(17) 27_455 25
Rb In K 0.0 25 25
Au In K 57.44(2) . 1_565
Au In K 120.57(4) 18 1_565
Au In K 56.92(3) 25_565 1_565
Au In K 87.09(6) 10_564 1_565
Au In K 86.97(2) 11_554 1_565
Au In K 162.61(10) 12_454 1_565
Au In K 56.879(17) 28 1_565
Au In K 117.44(3) 27_455 1_565
Rb In K 102.83(4) 25 1_565
K In K 102.83(4) 25 1_565
Au In Rb 57.44(2) . 1_565
Au In Rb 120.57(4) 18 1_565
Au In Rb 56.92(3) 25_565 1_565
Au In Rb 87.09(6) 10_564 1_565
Au In Rb 86.97(2) 11_554 1_565
Au In Rb 162.61(10) 12_454 1_565
Au In Rb 56.879(17) 28 1_565
Au In Rb 117.44(3) 27_455 1_565
Rb In Rb 102.83(4) 25 1_565
K In Rb 102.83(4) 25 1_565
K In Rb 0.0 1_565 1_565
Au K Au 137.99(4) 28_545 3_655
Au K Au 87.555(7) 28_545 26_445
Au K Au 134.06(4) 3_655 26_445
Au K Au 156.16(3) 28_545 27_455
Au K Au 48.88(3) 3_655 27_455
Au K Au 87.555(7) 26_445 27_455
Au K Au 48.88(3) 28_545 4_455
Au K Au 156.16(3) 3_655 4_455
Au K Au 52.41(4) 26_445 4_455
Au K Au 137.99(4) 27_455 4_455
Au K Au 52.41(4) 28_545 1_545
Au K Au 87.555(7) 3_655 1_545
Au K Au 137.99(4) 26_445 1_545
Au K Au 134.06(4) 27_455 1_545
Au K Au 87.555(7) 4_455 1_545
Au K Au 134.06(4) 28_545 2_565
Au K Au 87.555(7) 3_655 2_565
Au K Au 48.88(3) 26_445 2_565
Au K Au 52.41(4) 27_455 2_565
Au K Au 87.555(7) 4_455 2_565
Au K Au 156.16(3) 1_545 2_565
Au K Au 87.555(7) 28_545 25
Au K Au 52.41(4) 3_655 25
Au K Au 156.16(3) 26_445 25
Au K Au 87.555(7) 27_455 25
Au K Au 134.06(4) 4_455 25
Au K Au 48.88(3) 1_545 25
Au K Au 137.99(4) 2_565 25
Au K In 45.69(4) 28_545 19_455
Au K In 160.250(18) 3_655 19_455
Au K In 45.85(4) 26_445 19_455
Au K In 118.82(3) 27_455 19_455
Au K In 43.55(2) 4_455 19_455
Au K In 97.82(5) 1_545 19_455
Au K In 94.60(5) 2_565 19_455
Au K In 118.70(4) 25 19_455
Au K In 160.250(18) 28_545 27_455
Au K In 45.69(4) 3_655 27_455
Au K In 94.60(5) 26_445 27_455
Au K In 43.55(2) 27_455 27_455
Au K In 118.82(3) 4_455 27_455
Au K In 118.70(4) 1_545 27_455
Au K In 45.85(4) 2_565 27_455
Au K In 97.82(5) 25 27_455
In K In 140.43(9) 19_455 27_455
Au K In 97.82(5) 28_545 25
Au K In 45.85(4) 3_655 25
Au K In 160.250(18) 26_445 25
Au K In 94.60(5) 27_455 25
Au K In 118.70(4) 4_455 25
Au K In 45.69(4) 1_545 25
Au K In 118.82(3) 2_565 25
Au K In 43.55(2) 25 25
In K In 143.47(8) 19_455 25
In K In 74.074(11) 27_455 25
Au K In 45.85(4) 28_545 1_545
Au K In 97.82(5) 3_655 1_545
Au K In 118.82(3) 26_445 1_545
Au K In 118.70(4) 27_455 1_545
Au K In 94.60(5) 4_455 1_545
Au K In 43.55(2) 1_545 1_545
Au K In 160.250(18) 2_565 1_545
Au K In 45.69(4) 25 1_545
In K In 74.074(11) 19_455 1_545
In K In 143.47(8) 27_455 1_545
In K In 77.17(4) 25 1_545

loop_
_geom_bond_atom_site_label_1
_geom_bond_atom_site_label_2
_geom_bond_distance
_geom_bond_site_symmetry_2
Au Au 2.754(2) 18_556
Au In 2.7888(12) .
Au Au 2.823(2) 25_565
Au In 2.914(3) 25_565
Au In 2.923(2) 27_455
Au In 2.923(2) 11
Au Au 3.0129(19) 28
Au Au 3.0129(19) 27_455
Au Rb 3.4117(7) 25
Au K 3.4117(7) 25
Au K 3.4117(6) 1_565
Au Rb 3.4117(6) 1_565
In Au 2.7888(12) 18
In Au 2.914(3) 25_565
In Au 2.914(3) 10_564
In Au 2.923(2) 11_554
In Au 2.923(2) 12_454
In Au 2.923(2) 28
In Au 2.923(2) 27_455
In Rb 3.9735(12) 25
In K 3.9735(12) 25
In K 3.9735(12) 1_565
In Rb 3.9735(12) 1_565
K Au 3.4117(7) 28_545
K Au 3.4117(6) 3_655
K Au 3.4117(7) 26_445
K Au 3.4117(6) 27_455
K Au 3.4117(7) 4_455
K Au 3.4117(6) 1_545
K Au 3.4117(7) 2_565
K Au 3.4117(7) 25
K In 3.9735(12) 19_455
K In 3.9735(12) 27_455
K In 3.9735(12) 25
K In 3.9735(12) 1_545
